data_7250935
loop_
_publ_author_name
'Wang, Lei'
'Hu, Wei-Yu'
'Zhou, Hua-Qing'
'Li, Wang'
'Zhang, Shi-Yong'
'Wang, Zhong-Xia'

_publ_section_title
;
 Thermal responsive cation flipping and dielectric constant in an
 organic--inorganic hybrid crystal
;
_journal_issue 44
_journal_name_full CrystEngComm
_journal_page_first 7170
_journal_page_last 7177
_journal_paper_doi 10.1039/D5CE00814J
_journal_volume 27
_journal_year 2025
_chemical_formula_moiety 'Br4 Zn, 2(C8 H18 N)'
_chemical_formula_sum 'C16 H36 Br4 N2 Zn'
_chemical_formula_weight 641.48
_chemical_name_systematic (PrMeNC4H8)2[ZnBr4]
_space_group_crystal_system monoclinic
_space_group_IT_number 14
_space_group_name_Hall '-P 2ybc'
_space_group_name_H-M_alt 'P 1 21/c 1'
_atom_sites_solution_hydrogens geom
_audit_creation_date 2025-08-17
_audit_creation_method
;
Olex2 1.5
(compiled 2025.07.13 svn.rb7424aed for OlexSys, GUI svn.r7314)
;
_audit_update_record
;
2025-08-17 deposited with the CCDC.	2025-10-01 downloaded from the CCDC.
;
_cell_angle_alpha 90
_cell_angle_beta 109.239(19)
_cell_angle_gamma 90
_cell_formula_units_Z 4
_cell_length_a 16.120(4)
_cell_length_b 9.3802(6)
_cell_length_c 17.127(2)
_cell_measurement_reflns_used 8657
_cell_measurement_temperature 273.15
_cell_measurement_theta_max 71.5880
_cell_measurement_theta_min 2.8830
_cell_volume 2445.1(7)
_computing_molecular_graphics 'Olex2 1.5 (Dolomanov et al., 2009)'
_computing_publication_material 'Olex2 1.5 (Dolomanov et al., 2009)'
_computing_structure_refinement 'SHELXL 2019/3 (Sheldrick, 2015)'
_diffrn_ambient_temperature 273.15
_diffrn_measured_fraction_theta_full 0.998
_diffrn_measured_fraction_theta_max 0.978
_diffrn_measurement_device_type 'XtaLAB Synergy R, DW system, HyPix-Arc 150'
_diffrn_measurement_method '\f and \w scans'
_diffrn_radiation_monochromator graphite
_diffrn_radiation_type CuK\a
_diffrn_radiation_wavelength 1.54178
_diffrn_reflns_av_R_equivalents 0.0756
_diffrn_reflns_av_unetI/netI 0.0722
_diffrn_reflns_Laue_measured_fraction_full 0.998
_diffrn_reflns_Laue_measured_fraction_max 0.978
_diffrn_reflns_limit_h_max 19
_diffrn_reflns_limit_h_min -14
_diffrn_reflns_limit_k_max 11
_diffrn_reflns_limit_k_min -10
_diffrn_reflns_limit_l_max 20
_diffrn_reflns_limit_l_min -21
_diffrn_reflns_number 17610
_diffrn_reflns_point_group_measured_fraction_full 0.998
_diffrn_reflns_point_group_measured_fraction_max 0.978
_diffrn_reflns_theta_full 67.679
_diffrn_reflns_theta_max 72.155
_diffrn_reflns_theta_min 2.903
_diffrn_standards_number 0
_exptl_absorpt_coefficient_mu 9.046
_exptl_absorpt_correction_T_max 3.497
_exptl_absorpt_correction_T_min 0.316
_exptl_absorpt_correction_type multi-scan
_exptl_absorpt_process_details 'CrysAlisPro 1.171.43.129a (Rigaku Oxford Diffraction, 2024)'
_exptl_crystal_density_diffrn 1.743
_exptl_crystal_description block
_exptl_crystal_F_000 1264
_exptl_crystal_size_max 0.1
_exptl_crystal_size_mid 0.08
_exptl_crystal_size_min 0.06
_refine_diff_density_max 0.613
_refine_diff_density_min -0.808
_refine_diff_density_rms 0.102
_refine_ls_extinction_coef 0.00077(12)
_refine_ls_extinction_expression Fc^*^=kFc[1+0.001xFc^2^\l^3^/sin(2\q)]^-1/4^
_refine_ls_extinction_method 'SHELXL-2019/2 (Sheldrick 2019)'
_refine_ls_goodness_of_fit_ref 1.071
_refine_ls_hydrogen_treatment constr
_refine_ls_matrix_type full
_refine_ls_number_parameters 371
_refine_ls_number_reflns 4715
_refine_ls_number_restraints 370
_refine_ls_restrained_S_all 1.114
_refine_ls_R_factor_all 0.0848
_refine_ls_R_factor_gt 0.0613
_refine_ls_shift/su_max 0.001
_refine_ls_shift/su_mean 0.000
_refine_ls_structure_factor_coef Fsqd
_refine_ls_weighting_details 'w=1/[\s^2^(Fo^2^)+(0.1003P)^2^] where P=(Fo^2^+2Fc^2^)/3'
_refine_ls_weighting_scheme calc
_refine_ls_wR_factor_gt 0.1731
_refine_ls_wR_factor_ref 0.1910
_reflns_Friedel_coverage 0.000
_reflns_number_gt 3195
_reflns_number_total 4715
_reflns_threshold_expression 'I > 2\s(I)'
_cod_data_source_file d5ce00814j2.cif
_cod_data_source_block 273k-new
_cod_depositor_comments 'Adding full bibliography for 7250934--7250936.cif.'
_cod_original_cell_volume 2445.2(7)
_cod_database_code 7250935
_shelx_shelxl_version_number 2019/3
_shelx_space_group_comment
;
The symmetry employed for this shelxl refinement is uniquely defined
by the following loop, which should always be used as a source of
symmetry information in preference to the above space-group names.
They are only intended as comments.
;
_shelx_estimated_absorpt_t_max 0.613
_shelx_estimated_absorpt_t_min 0.465
_olex2_refinement_description
;
1. Fixed Uiso
 At 1.2 times of:
  All C(H,H) groups
 At 1.5 times of:
  All C(H,H,H) groups
2. Restrained distances
 C16-C15
 1.51 with sigma of 0.02
 C7A-C8A = C7A-C6A = C2A-C1A = C3A-C2A
 1.51 with sigma of 0.02
 C3A-C4A = C3A-C2A = C1-C2 = C3-C4 = C2A-C1A = C3-C2
 1.51 with sigma of 0.02
 C2A-C1A = C3A-C2A
 1.51 with sigma of 0.01
 C7-C6 = C7-C8
 1.51 with sigma of 0.02
 N1-C1 = N1-C5A = N1-C4 = N1-C1A = N1-C4A = N1-C5
 1.49 with sigma of 0.02
 N1-C6A = N1-C1A = N1-C4A
 1.49 with sigma of 0.02
 C4A-C3A
 1.51 with sigma of 0.02
 N1-C4A = N1-C1A
 1.49 with sigma of 0.02
 N1-C1A = N1-C4A = N1-C6A
 1.49 with sigma of 0.02
 N1-C2A
 2.5 with sigma of 0.02
 C1A-C6A
 2.5 with sigma of 0.02
 C9A-C10A = C10A-C11A = C9-C10 = C11-C10 = C12A-C11A = C12-C11
 1.51 with sigma of 0.02
 N1-C3A
 2.5 with sigma of 0.02
 C15A-C14A = C15A-C16A = C16-C15 = C14-C15
 1.51 with sigma of 0.02
 C15A-C16A
 1.51 with sigma of 0.02
 N1-C5A
 1.49 with sigma of 0.02
 N2-C14A = N2-C14
 1.49 with sigma of 0.02
 N2-C12A = N2-C12 = N2-C9 = N2-C9A
 1.49 with sigma of 0.02
 C5-C6
 2.5 with sigma of 0.02
 C8-C6
 2.5 with sigma of 0.02
 N1-C6A
 1.49 with sigma of 0.02
 N1-C6
 1.49 with sigma of 0.02
 C6-C4
 2.5 with sigma of 0.02
 C1-C4 \\sim C4-C5
 with sigma of 0.02
 Br3-Zn1 \\sim Br3A-Zn1 \\sim Br2A-Zn1 \\sim Br2-Zn1
 with sigma of 0.02
 Br4-Zn1 \\sim Br4A-Zn1
 with sigma of 0.02
3. Uiso/Uaniso restraints and constraints
N1 \\sim C4A \\sim C6A \\sim C1A \\sim C5A \\sim C5 \\sim C4 \\sim C1 \\sim C6
\\sim C3A \\sim C7A \\sim C2A \\sim C3 \\sim C2 \\sim C7 \\sim C8A \\sim C8:
within 2A with sigma of 0.02 and sigma for terminal atoms of 0.04 within 2A
C11A \\sim C10: within 2A with sigma of 0.04 and sigma for terminal atoms of
0.08 within 2A
Uanis(C3A) \\sim Ueq, Uanis(C2A) \\sim Ueq, Uanis(C1) \\sim Ueq: with sigma of
0.05 and sigma for terminal atoms of 0.1
Uanis(C9A) \\sim Ueq: with sigma of 0.01 and sigma for terminal atoms of 0.02
Uanis(C16A) \\sim Ueq, Uanis(C16) \\sim Ueq, Uanis(C10) \\sim Ueq, Uanis(C13)
\\sim Ueq: with sigma of 0.01 and sigma for terminal atoms of 0.02
Uanis(C12) \\sim Ueq, Uanis(C9) \\sim Ueq: with sigma of 0.01 and sigma for
terminal atoms of 0.02
Uanis(C11A) \\sim Ueq: with sigma of 0.1 and sigma for terminal atoms of 0.2
Uanis(C15A) \\sim Ueq: with sigma of 0.1 and sigma for terminal atoms of 0.2
Uanis(Br2A) \\sim Ueq: with sigma of 0.01 and sigma for terminal atoms of 0.02
4. Others
 Fixed Sof: Br4A(0.52513) Br3A(0.52513) Br2A(0.52513) C4A(0.38852)
 H4C(0.38852) H4D(0.38852) C10(0.56845) H10A(0.56845) H10B(0.56845) C9(0.56845)
 H9A(0.56845) H9B(0.56845) C11(0.56845) H11A(0.56845) H11B(0.56845)
 C15(0.56845) H15A(0.56845) H15B(0.56845) C6A(0.32988) H6C(0.32988)
 H6D(0.32988) C1A(0.38852) H1C(0.38852) H1D(0.38852) C12(0.56845) H12A(0.56845)
 H12B(0.56845) C14(0.56845) H14A(0.56845) H14B(0.56845) Br2(0.47487)
 Br3(0.47487) Br4(0.47487) C16(0.56845) H16A(0.56845) H16B(0.56845)
 H16C(0.56845) C14A(0.43155) H14C(0.43155) H14D(0.43155) C15A(0.43155)
 H15C(0.43155) H15D(0.43155) C16A(0.43155) H16D(0.43155) H16E(0.43155)
 H16F(0.43155) C10A(0.43155) H10C(0.43155) H10D(0.43155) C9A(0.43155)
 H9C(0.43155) H9D(0.43155) C12A(0.43155) H12C(0.43155) H12D(0.43155)
 C11A(0.43155) H11C(0.43155) H11D(0.43155) C8A(0.32988) H8D(0.32988)
 H8E(0.32988) H8F(0.32988) C7A(0.32988) H7C(0.32988) H7D(0.32988) C2A(0.38852)
 H2C(0.38852) H2D(0.38852) C3A(0.38852) H3C(0.38852) H3D(0.38852) C5A(0.38852)
 H5D(0.38852) H5E(0.38852) H5F(0.38852) C5(0.61148) H5A(0.61148) H5B(0.61148)
 H5C(0.61148) C4(0.61148) H4A(0.61148) H4B(0.61148) C2(0.61148) H2A(0.61148)
 H2B(0.61148) C1(0.61148) H1A(0.61148) H1B(0.61148) C3(0.61148) H3A(0.61148)
 H3B(0.61148) C6(0.67012) H6A(0.67012) H6B(0.67012) C7(0.67012) H7A(0.67012)
 H7B(0.67012) C8(0.67012) H8A(0.67012) H8B(0.67012) H8C(0.67012)
5.a Secondary CH2 refined with riding coordinates:
 C4A(H4C,H4D), C10(H10A,H10B), C9(H9A,H9B), C11(H11A,H11B), C15(H15A,H15B),
 C6A(H6C,H6D), C1A(H1C,H1D), C12(H12A,H12B), C14(H14A,H14B), C14A(H14C,H14D),
 C15A(H15C,H15D), C10A(H10C,H10D), C9A(H9C,H9D), C12A(H12C,H12D), C11A(H11C,
 H11D), C7A(H7C,H7D), C2A(H2C,H2D), C3A(H3C,H3D), C4(H4A,H4B), C2(H2A,H2B),
 C1(H1A,H1B), C3(H3A,H3B), C6(H6A,H6B), C7(H7A,H7B)
5.b Me refined with riding coordinates:
 C13(H13A,H13B,H13C), C16(H16A,H16B,H16C), C16A(H16D,H16E,H16F), C8A(H8D,H8E,
 H8F), C5A(H5D,H5E,H5F), C5(H5A,H5B,H5C), C8(H8A,H8B,H8C)
;
_olex2_submission_special_instructions 'No special instructions were received'

loop_
_space_group_symop_operation_xyz
'x, y, z'
'-x, y+1/2, -z+1/2'
'-x, -y, -z'
'x, -y-1/2, z-1/2'

loop_
_atom_site_label
_atom_site_type_symbol
_atom_site_fract_x
_atom_site_fract_y
_atom_site_fract_z
_atom_site_U_iso_or_equiv
_atom_site_adp_type
_atom_site_occupancy
_atom_site_site_symmetry_order
_atom_site_calc_flag
_atom_site_refinement_flags_posn
_atom_site_refinement_flags_adp
_atom_site_refinement_flags_occupancy
_atom_site_disorder_assembly
_atom_site_disorder_group
Br1 Br -0.65112(4) 1.05550(9) -0.35628(5) 0.0810(3) Uani 1 1 d . . . . .
Br4A Br -0.8722(3) 1.1992(6) -0.3311(4) 0.0672(8) Uani 0.5251 1 d D . P A 1
Zn1 Zn -0.75885(5) 1.02445(11) -0.28699(5) 0.0779(3) Uani 1 1 d D . . . .
Br3A Br -0.8203(3) 0.7981(6) -0.3052(2) 0.1260(15) Uani 0.5251 1 d D . P A 1
Br2A Br -0.67834(18) 1.0821(4) -0.14009(18) 0.1240(11) Uani 0.5251 1 d D U P A 1
N2 N -0.6004(4) 0.5615(6) -0.3598(4) 0.0818(16) Uani 1 1 d D . . . .
N1 N -0.8870(4) 0.1002(8) -0.6072(4) 0.0922(17) Uani 1 1 d D U . . .
C13 C -0.5510(5) 0.4317(9) -0.3668(7) 0.111(3) Uani 1 1 d . U . . .
H13A H -0.491800 0.438728 -0.329461 0.167 Uiso 1 1 calc R U . . .
H13B H -0.578806 0.349514 -0.352919 0.167 Uiso 1 1 calc R U . . .
H13C H -0.550397 0.422791 -0.422404 0.167 Uiso 1 1 calc R U . . .
C4A C -0.915(3) 0.013(2) -0.6843(11) 0.114(7) Uani 0.3885 1 d D U P B 1
H4C H -0.886526 0.047505 -0.722765 0.136 Uiso 0.3885 1 calc R U P B 1
H4D H -0.977904 0.018547 -0.710867 0.136 Uiso 0.3885 1 calc R U P B 1
C10 C -0.6729(13) 0.459(3) -0.2749(12) 0.086(5) Uani 0.5684 1 d D U P C 1
H10A H -0.706547 0.486653 -0.239751 0.103 Uiso 0.5684 1 calc R U P C 1
H10B H -0.648585 0.364476 -0.259060 0.103 Uiso 0.5684 1 calc R U P C 1
C9 C -0.6010(9) 0.5668(18) -0.2705(8) 0.085(4) Uani 0.5684 1 d D U P C 1
H9A H -0.544884 0.537820 -0.231343 0.102 Uiso 0.5684 1 calc R U P C 1
H9B H -0.615953 0.661050 -0.255940 0.102 Uiso 0.5684 1 calc R U P C 1
C11 C -0.7298(12) 0.464(2) -0.3673(11) 0.098(5) Uani 0.5684 1 d D . P C 1
H11A H -0.733735 0.369394 -0.391459 0.117 Uiso 0.5684 1 calc R U P C 1
H11B H -0.788766 0.495642 -0.372927 0.117 Uiso 0.5684 1 calc R U P C 1
C15 C -0.5333(18) 0.697(2) -0.4514(12) 0.101(7) Uani 0.5684 1 d D . P C 1
H15A H -0.591843 0.698714 -0.491875 0.121 Uiso 0.5684 1 calc R U P C 1
H15B H -0.503973 0.611572 -0.461292 0.121 Uiso 0.5684 1 calc R U P C 1
C6A C -0.9265(17) 0.217(2) -0.5717(15) 0.117(5) Uani 0.3299 1 d D U P B 1
H6C H -0.987451 0.196080 -0.578600 0.140 Uiso 0.3299 1 calc R U P B 1
H6D H -0.894627 0.228847 -0.513172 0.140 Uiso 0.3299 1 calc R U P B 1
C1A C -0.885(2) -0.028(2) -0.553(2) 0.138(6) Uani 0.3885 1 d D U P B 1
H1C H -0.944616 -0.063215 -0.563727 0.165 Uiso 0.3885 1 calc R U P B 1
H1D H -0.862296 -0.000106 -0.495135 0.165 Uiso 0.3885 1 calc R U P B 1
C12 C -0.6877(7) 0.5653(17) -0.4108(9) 0.087(4) Uani 0.5684 1 d D U P C 1
H12A H -0.694079 0.532620 -0.466241 0.104 Uiso 0.5684 1 calc R U P C 1
H12B H -0.712164 0.660386 -0.413713 0.104 Uiso 0.5684 1 calc R U P C 1
C14 C -0.5403(8) 0.6890(11) -0.3658(7) 0.076(3) Uani 0.5684 1 d D . P C 1
H14A H -0.564797 0.777426 -0.353541 0.091 Uiso 0.5684 1 calc R U P C 1
H14B H -0.482316 0.676877 -0.325316 0.091 Uiso 0.5684 1 calc R U P C 1
Br2 Br -0.6950(2) 0.9962(4) -0.1431(2) 0.1052(10) Uani 0.4749 1 d D . P A 2
Br3 Br -0.8349(3) 0.8005(5) -0.3475(3) 0.1143(14) Uani 0.4749 1 d D . P A 2
Br4 Br -0.8638(4) 1.2155(8) -0.3342(5) 0.102(2) Uani 0.4749 1 d D . P A 2
C16 C -0.4828(12) 0.8272(18) -0.4626(11) 0.123(6) Uani 0.5684 1 d D U P C 1
H16A H -0.479812 0.827997 -0.517660 0.185 Uiso 0.5684 1 calc R U P C 1
H16B H -0.512241 0.911651 -0.453903 0.185 Uiso 0.5684 1 calc R U P C 1
H16C H -0.424414 0.824552 -0.423335 0.185 Uiso 0.5684 1 calc R U P C 1
C14A C -0.6359(13) 0.641(3) -0.4447(12) 0.117(7) Uani 0.4315 1 d D . P C 2
H14C H -0.661947 0.572925 -0.488473 0.141 Uiso 0.4315 1 calc R U P C 2
H14D H -0.681026 0.708511 -0.443302 0.141 Uiso 0.4315 1 calc R U P C 2
C15A C -0.562(2) 0.719(4) -0.462(2) 0.140(18) Uani 0.4315 1 d D U P C 2
H15C H -0.518202 0.649541 -0.463204 0.168 Uiso 0.4315 1 calc R U P C 2
H15D H -0.535655 0.783091 -0.416366 0.168 Uiso 0.4315 1 calc R U P C 2
C16A C -0.586(3) 0.804(4) -0.541(2) 0.206(15) Uani 0.4315 1 d D U P C 2
H16D H -0.534340 0.848948 -0.545727 0.309 Uiso 0.4315 1 calc R U P C 2
H16E H -0.610858 0.742101 -0.587622 0.309 Uiso 0.4315 1 calc R U P C 2
H16F H -0.628371 0.876112 -0.540623 0.309 Uiso 0.4315 1 calc R U P C 2
C10A C -0.6014(18) 0.576(3) -0.2243(14) 0.123(9) Uani 0.4315 1 d D . P C 2
H10C H -0.554882 0.509155 -0.196994 0.148 Uiso 0.4315 1 calc R U P C 2
H10D H -0.610869 0.639135 -0.183212 0.148 Uiso 0.4315 1 calc R U P C 2
C9A C -0.5798(11) 0.6586(19) -0.2905(10) 0.088(5) Uani 0.4315 1 d D U P C 2
H9C H -0.615176 0.744417 -0.304989 0.106 Uiso 0.4315 1 calc R U P C 2
H9D H -0.518173 0.684958 -0.272455 0.106 Uiso 0.4315 1 calc R U P C 2
C12A C -0.6938(13) 0.508(3) -0.3624(19) 0.098(7) Uani 0.4315 1 d D . P C 2
H12C H -0.739351 0.574933 -0.391256 0.117 Uiso 0.4315 1 calc R U P C 2
H12D H -0.707170 0.415227 -0.388733 0.117 Uiso 0.4315 1 calc R U P C 2
C11A C -0.684(2) 0.499(4) -0.271(2) 0.130(13) Uani 0.4315 1 d D U P C 2
H11C H -0.734055 0.543574 -0.261560 0.156 Uiso 0.4315 1 calc R U P C 2
H11D H -0.680845 0.400559 -0.253877 0.156 Uiso 0.4315 1 calc R U P C 2
C8A C -0.964(2) 0.459(4) -0.582(3) 0.123(10) Uani 0.3299 1 d D U P B 1
H8D H -0.962578 0.548718 -0.608897 0.184 Uiso 0.3299 1 calc R U P B 1
H8E H -1.023616 0.431920 -0.591168 0.184 Uiso 0.3299 1 calc R U P B 1
H8F H -0.933206 0.468047 -0.523993 0.184 Uiso 0.3299 1 calc R U P B 1
C7A C -0.920(3) 0.348(3) -0.618(2) 0.129(7) Uani 0.3299 1 d D U P B 1
H7C H -0.950344 0.336085 -0.676379 0.154 Uiso 0.3299 1 calc R U P B 1
H7D H -0.859264 0.372480 -0.608707 0.154 Uiso 0.3299 1 calc R U P B 1
C2A C -0.828(2) -0.147(2) -0.5689(15) 0.156(7) Uani 0.3885 1 d D U P B 1
H2C H -0.767675 -0.119865 -0.559662 0.187 Uiso 0.3885 1 calc R U P B 1
H2D H -0.831768 -0.236589 -0.541782 0.187 Uiso 0.3885 1 calc R U P B 1
C3A C -0.8868(16) -0.139(2) -0.6585(13) 0.124(5) Uani 0.3885 1 d D U P B 1
H3C H -0.938621 -0.197700 -0.666184 0.149 Uiso 0.3885 1 calc R U P B 1
H3D H -0.855555 -0.177577 -0.693581 0.149 Uiso 0.3885 1 calc R U P B 1
C5A C -0.7918(9) 0.111(4) -0.600(2) 0.107(7) Uani 0.3885 1 d D U P B 1
H5D H -0.761053 0.165957 -0.551607 0.160 Uiso 0.3885 1 calc R U P B 1
H5E H -0.766808 0.017430 -0.595043 0.160 Uiso 0.3885 1 calc R U P B 1
H5F H -0.786776 0.157296 -0.648090 0.160 Uiso 0.3885 1 calc R U P B 1
C5 C -0.9372(15) 0.0289(19) -0.6904(9) 0.104(6) Uani 0.6115 1 d D U P B 2
H5A H -0.916506 0.066358 -0.732778 0.155 Uiso 0.6115 1 calc R U P B 2
H5B H -0.927532 -0.072176 -0.685944 0.155 Uiso 0.6115 1 calc R U P B 2
H5C H -0.998874 0.048170 -0.704277 0.155 Uiso 0.6115 1 calc R U P B 2
C4 C -0.9208(10) 0.0398(16) -0.5446(7) 0.106(4) Uani 0.6115 1 d D U P B 2
H4A H -0.984384 0.037985 -0.561073 0.127 Uiso 0.6115 1 calc R U P B 2
H4B H -0.895110 0.081173 -0.490041 0.127 Uiso 0.6115 1 calc R U P B 2
C2 C -0.7914(12) -0.074(3) -0.5893(14) 0.164(5) Uani 0.6115 1 d D U P B 2
H2A H -0.737944 -0.118712 -0.553610 0.197 Uiso 0.6115 1 calc R U P B 2
H2B H -0.802751 -0.104429 -0.646052 0.197 Uiso 0.6115 1 calc R U P B 2
C1 C -0.7901(10) 0.085(3) -0.5803(18) 0.136(7) Uani 0.6115 1 d D U P B 2
H1A H -0.761498 0.116458 -0.523791 0.163 Uiso 0.6115 1 calc R U P B 2
H1B H -0.764409 0.133020 -0.617130 0.163 Uiso 0.6115 1 calc R U P B 2
C3 C -0.8796(14) -0.104(2) -0.5560(14) 0.146(5) Uani 0.6115 1 d D U P B 2
H3A H -0.923038 -0.161523 -0.596164 0.175 Uiso 0.6115 1 calc R U P B 2
H3B H -0.860413 -0.155014 -0.503891 0.175 Uiso 0.6115 1 calc R U P B 2
C6 C -0.9204(9) 0.2587(11) -0.6265(7) 0.102(3) Uani 0.6701 1 d D U P B 2
H6A H -0.900935 0.294053 -0.670859 0.122 Uiso 0.6701 1 calc R U P B 2
H6B H -0.984082 0.257360 -0.647065 0.122 Uiso 0.6701 1 calc R U P B 2
C7 C -0.8920(10) 0.3616(17) -0.5573(8) 0.126(4) Uani 0.6701 1 d D U P B 2
H7A H -0.828347 0.360269 -0.534074 0.151 Uiso 0.6701 1 calc R U P B 2
H7B H -0.915182 0.331894 -0.514300 0.151 Uiso 0.6701 1 calc R U P B 2
C8 C -0.9215(15) 0.5088(15) -0.5829(14) 0.149(7) Uani 0.6701 1 d D U P B 2
H8A H -0.901441 0.571153 -0.535949 0.224 Uiso 0.6701 1 calc R U P B 2
H8B H -0.897625 0.539642 -0.624592 0.224 Uiso 0.6701 1 calc R U P B 2
H8C H -0.984462 0.511266 -0.604817 0.224 Uiso 0.6701 1 calc R U P B 2

loop_
_atom_site_aniso_label
_atom_site_aniso_U_11
_atom_site_aniso_U_22
_atom_site_aniso_U_33
_atom_site_aniso_U_23
_atom_site_aniso_U_13
_atom_site_aniso_U_12
Br1 0.0669(4) 0.0909(6) 0.0880(5) -0.0044(4) 0.0294(3) 0.0049(3)
Br4A 0.0547(10) 0.0777(15) 0.0679(16) -0.0076(12) 0.0186(11) 0.0064(10)
Zn1 0.0592(4) 0.0952(7) 0.0762(6) 0.0046(5) 0.0181(4) 0.0175(4)
Br3A 0.109(2) 0.107(2) 0.174(4) 0.025(3) 0.062(3) 0.0142(16)
Br2A 0.0906(15) 0.203(3) 0.0663(11) 0.001(2) 0.0095(10) 0.055(2)
N2 0.091(3) 0.072(4) 0.090(4) -0.001(3) 0.040(3) 0.010(3)
N1 0.082(3) 0.123(5) 0.068(3) 0.003(3) 0.022(3) -0.019(3)
C13 0.089(4) 0.080(6) 0.177(9) 0.002(6) 0.061(5) 0.011(4)
C4A 0.100(13) 0.159(13) 0.081(12) 0.001(12) 0.028(9) -0.054(11)
C10 0.074(7) 0.091(10) 0.098(8) 0.000(7) 0.036(6) -0.008(7)
C9 0.073(6) 0.090(8) 0.086(8) 0.002(7) 0.017(6) -0.005(6)
C11 0.107(13) 0.102(16) 0.097(12) 0.009(10) 0.051(11) -0.009(10)
C15 0.139(15) 0.074(14) 0.106(14) -0.011(11) 0.062(12) -0.003(14)
C6A 0.122(9) 0.144(10) 0.078(8) 0.001(9) 0.025(8) -0.014(9)
C1A 0.127(9) 0.170(11) 0.111(9) 0.010(10) 0.032(8) -0.004(10)
C12 0.077(6) 0.102(8) 0.080(7) 0.012(6) 0.024(5) 0.002(6)
C14 0.090(7) 0.053(7) 0.082(8) -0.006(6) 0.025(6) 0.002(5)
Br2 0.0851(12) 0.149(3) 0.0747(14) 0.0349(18) 0.0175(10) 0.0116(16)
Br3 0.0716(13) 0.0867(19) 0.185(4) -0.024(3) 0.043(2) -0.0127(12)
Br4 0.101(3) 0.117(4) 0.082(2) 0.002(2) 0.020(2) 0.055(3)
C16 0.156(12) 0.109(12) 0.126(11) -0.002(9) 0.075(10) -0.025(10)
C14A 0.134(16) 0.101(16) 0.132(18) 0.012(14) 0.064(15) 0.008(14)
C15A 0.19(4) 0.070(17) 0.17(3) 0.043(18) 0.08(2) 0.051(19)
C16A 0.22(2) 0.19(2) 0.22(2) 0.009(17) 0.089(17) 0.017(17)
C10A 0.132(18) 0.15(2) 0.089(16) -0.011(17) 0.033(15) -0.008(16)
C9A 0.083(7) 0.076(8) 0.092(9) -0.008(7) 0.011(6) 0.002(7)
C12A 0.115(18) 0.071(15) 0.121(19) -0.019(13) 0.058(16) -0.020(12)
C11A 0.13(2) 0.12(3) 0.16(2) 0.012(18) 0.069(17) 0.009(17)
C8A 0.141(19) 0.110(19) 0.101(16) 0.010(15) 0.018(16) -0.015(16)
C7A 0.132(11) 0.144(13) 0.088(10) 0.007(12) 0.007(10) -0.007(12)
C2A 0.153(11) 0.167(12) 0.141(10) 0.018(11) 0.038(10) -0.013(11)
C3A 0.123(10) 0.152(11) 0.097(9) -0.008(10) 0.035(8) -0.013(10)
C5A 0.057(9) 0.184(18) 0.076(13) 0.027(13) 0.019(8) 0.024(11)
C5 0.104(13) 0.146(13) 0.059(7) -0.014(8) 0.024(6) -0.039(9)
C4 0.134(8) 0.132(9) 0.060(6) 0.013(6) 0.044(6) -0.015(7)
C2 0.153(9) 0.187(11) 0.140(9) 0.010(9) 0.032(8) -0.001(9)
C1 0.118(10) 0.162(12) 0.111(12) 0.025(11) 0.016(8) -0.001(10)
C3 0.142(9) 0.172(11) 0.115(8) 0.028(9) 0.032(7) -0.013(10)
C6 0.103(6) 0.134(9) 0.068(6) 0.010(7) 0.028(5) -0.014(8)
C7 0.142(9) 0.137(10) 0.081(7) -0.001(8) 0.011(7) -0.011(8)
C8 0.181(16) 0.120(14) 0.124(12) 0.012(11) 0.018(13) 0.009(12)

loop_
_atom_type_symbol
_atom_type_description
_atom_type_scat_dispersion_real
_atom_type_scat_dispersion_imag
_atom_type_scat_source
C C 0.0181 0.0091 'International Tables Vol C Tables 4.2.6.8 and 6.1.1.4'
H H 0.0000 0.0000 'International Tables Vol C Tables 4.2.6.8 and 6.1.1.4'
Br Br -0.6763 1.2805 'International Tables Vol C Tables 4.2.6.8 and 6.1.1.4'
N N 0.0311 0.0180 'International Tables Vol C Tables 4.2.6.8 and 6.1.1.4'
Zn Zn -1.5491 0.6778 'International Tables Vol C Tables 4.2.6.8 and 6.1.1.4'

loop_
_geom_angle_atom_site_label_1
_geom_angle_atom_site_label_2
_geom_angle_atom_site_label_3
_geom_angle
_geom_angle_site_symmetry_1
_geom_angle_site_symmetry_3
_geom_angle_publ_flag
Br1 Zn1 Br2A 104.52(8) . . ?
Br1 Zn1 Br3 103.45(11) . . ?
Br4A Zn1 Br1 111.13(14) . . ?
Br4A Zn1 Br2A 105.16(17) . . ?
Br3A Zn1 Br1 112.78(13) . . ?
Br3A Zn1 Br4A 109.76(17) . . ?
Br3A Zn1 Br2A 113.15(13) . . ?
Br2 Zn1 Br1 112.98(9) . . ?
Br2 Zn1 Br3 109.11(13) . . ?
Br2 Zn1 Br4 116.8(2) . . ?
Br4 Zn1 Br1 106.45(18) . . ?
Br4 Zn1 Br3 107.1(2) . . ?
C13 N2 C9 106.7(8) . . ?
C13 N2 C14 105.2(6) . . ?
C13 N2 C14A 111.1(10) . . ?
C13 N2 C12A 105.6(11) . . ?
C9 N2 C14 104.3(8) . . ?
C12 N2 C13 115.5(9) . . ?
C12 N2 C9 106.8(8) . . ?
C12 N2 C14 117.4(9) . . ?
C14A N2 C12A 94.2(14) . . ?
C9A N2 C13 126.9(9) . . ?
C9A N2 C14A 112.1(13) . . ?
C9A N2 C12A 100.6(12) . . ?
C4A N1 C6A 135.9(19) . . ?
C4A N1 C1A 92.8(18) . . ?
C4A N1 C5A 96(2) . . ?
C6A N1 C1A 104.9(11) . . ?
C6A N1 C5A 118(2) . . ?
C5A N1 C1A 101.0(19) . . ?
C5 N1 C6 100.1(8) . . ?
C4 N1 C5 107.4(11) . . ?
C4 N1 C1 110.1(11) . . ?
C4 N1 C6 109.5(8) . . ?
C1 N1 C5 115.2(16) . . ?
C1 N1 C6 113.9(12) . . ?
N2 C13 H13A 109.5 . . ?
N2 C13 H13B 109.5 . . ?
N2 C13 H13C 109.5 . . ?
H13A C13 H13B 109.5 . . ?
H13A C13 H13C 109.5 . . ?
H13B C13 H13C 109.5 . . ?
N1 C4A H4C 110.4 . . ?
N1 C4A H4D 110.4 . . ?
N1 C4A C3A 106.5(14) . . ?
H4C C4A H4D 108.6 . . ?
C3A C4A H4C 110.4 . . ?
C3A C4A H4D 110.4 . . ?
H10A C10 H10B 109.2 . . ?
C9 C10 H10A 111.3 . . ?
C9 C10 H10B 111.3 . . ?
C9 C10 C11 102.6(14) . . ?
C11 C10 H10A 111.3 . . ?
C11 C10 H10B 111.3 . . ?
N2 C9 H9A 111.7 . . ?
N2 C9 H9B 111.7 . . ?
C10 C9 N2 100.5(11) . . ?
C10 C9 H9A 111.7 . . ?
C10 C9 H9B 111.7 . . ?
H9A C9 H9B 109.4 . . ?
C10 C11 H11A 110.0 . . ?
C10 C11 H11B 110.0 . . ?
H11A C11 H11B 108.4 . . ?
C12 C11 C10 108.3(14) . . ?
C12 C11 H11A 110.0 . . ?
C12 C11 H11B 110.0 . . ?
H15A C15 H15B 107.9 . . ?
C14 C15 H15A 109.2 . . ?
C14 C15 H15B 109.2 . . ?
C14 C15 C16 112.1(14) . . ?
C16 C15 H15A 109.2 . . ?
C16 C15 H15B 109.2 . . ?
N1 C6A H6C 110.5 . . ?
N1 C6A H6D 110.5 . . ?
H6C C6A H6D 108.7 . . ?
C7A C6A N1 106(2) . . ?
C7A C6A H6C 110.5 . . ?
C7A C6A H6D 110.5 . . ?
N1 C1A H1C 109.4 . . ?
N1 C1A H1D 109.4 . . ?
N1 C1A C2A 111.1(13) . . ?
H1C C1A H1D 108.0 . . ?
C2A C1A H1C 109.4 . . ?
C2A C1A H1D 109.4 . . ?
N2 C12 C11 101.6(11) . . ?
N2 C12 H12A 111.4 . . ?
N2 C12 H12B 111.4 . . ?
C11 C12 H12A 111.4 . . ?
C11 C12 H12B 111.4 . . ?
H12A C12 H12B 109.3 . . ?
N2 C14 H14A 109.6 . . ?
N2 C14 H14B 109.6 . . ?
C15 C14 N2 110.2(9) . . ?
C15 C14 H14A 109.6 . . ?
C15 C14 H14B 109.6 . . ?
H14A C14 H14B 108.1 . . ?
C15 C16 H16A 109.5 . . ?
C15 C16 H16B 109.5 . . ?
C15 C16 H16C 109.5 . . ?
H16A C16 H16B 109.5 . . ?
H16A C16 H16C 109.5 . . ?
H16B C16 H16C 109.5 . . ?
N2 C14A H14C 109.6 . . ?
N2 C14A H14D 109.6 . . ?
H14C C14A H14D 108.1 . . ?
C15A C14A N2 110.3(18) . . ?
C15A C14A H14C 109.6 . . ?
C15A C14A H14D 109.6 . . ?
C14A C15A H15C 108.1 . . ?
C14A C15A H15D 108.1 . . ?
C14A C15A C16A 117(3) . . ?
H15C C15A H15D 107.3 . . ?
C16A C15A H15C 108.1 . . ?
C16A C15A H15D 108.1 . . ?
C15A C16A H16D 109.5 . . ?
C15A C16A H16E 109.5 . . ?
C15A C16A H16F 109.5 . . ?
H16D C16A H16E 109.5 . . ?
H16D C16A H16F 109.5 . . ?
H16E C16A H16F 109.5 . . ?
H10C C10A H10D 109.1 . . ?
C9A C10A H10C 111.1 . . ?
C9A C10A H10D 111.1 . . ?
C11A C10A H10C 111.1 . . ?
C11A C10A H10D 111.1 . . ?
C11A C10A C9A 103(2) . . ?
N2 C9A C10A 104.2(15) . . ?
N2 C9A H9C 110.9 . . ?
N2 C9A H9D 110.9 . . ?
C10A C9A H9C 110.9 . . ?
C10A C9A H9D 110.9 . . ?
H9C C9A H9D 108.9 . . ?
N2 C12A H12C 111.3 . . ?
N2 C12A H12D 111.3 . . ?
H12C C12A H12D 109.2 . . ?
C11A C12A N2 102(2) . . ?
C11A C12A H12C 111.3 . . ?
C11A C12A H12D 111.3 . . ?
C10A C11A C12A 108(2) . . ?
C10A C11A H11C 110.2 . . ?
C10A C11A H11D 110.2 . . ?
C12A C11A H11C 110.2 . . ?
C12A C11A H11D 110.2 . . ?
H11C C11A H11D 108.5 . . ?
H8D C8A H8E 109.5 . . ?
H8D C8A H8F 109.5 . . ?
H8E C8A H8F 109.5 . . ?
C7A C8A H8D 109.5 . . ?
C7A C8A H8E 109.5 . . ?
C7A C8A H8F 109.5 . . ?
C6A C7A C8A 104(2) . . ?
C6A C7A H7C 111.0 . . ?
C6A C7A H7D 111.0 . . ?
C8A C7A H7C 111.0 . . ?
C8A C7A H7D 111.0 . . ?
H7C C7A H7D 109.0 . . ?
C1A C2A H2C 114.3 . . ?
C1A C2A H2D 114.3 . . ?
H2C C2A H2D 111.4 . . ?
C3A C2A C1A 86(2) . . ?
C3A C2A H2C 114.3 . . ?
C3A C2A H2D 114.3 . . ?
C4A C3A H3C 109.4 . . ?
C4A C3A H3D 109.4 . . ?
C2A C3A C4A 111.4(14) . . ?
C2A C3A H3C 109.4 . . ?
C2A C3A H3D 109.4 . . ?
H3C C3A H3D 108.0 . . ?
N1 C5A H5D 109.5 . . ?
N1 C5A H5E 109.5 . . ?
N1 C5A H5F 109.5 . . ?
H5D C5A H5E 109.5 . . ?
H5D C5A H5F 109.5 . . ?
H5E C5A H5F 109.5 . . ?
N1 C5 H5A 109.5 . . ?
N1 C5 H5B 109.5 . . ?
N1 C5 H5C 109.5 . . ?
H5A C5 H5B 109.5 . . ?
H5A C5 H5C 109.5 . . ?
H5B C5 H5C 109.5 . . ?
N1 C4 H4A 114.0 . . ?
N1 C4 H4B 114.0 . . ?
N1 C4 C3 88.1(10) . . ?
H4A C4 H4B 111.2 . . ?
C3 C4 H4A 114.0 . . ?
C3 C4 H4B 114.0 . . ?
H2A C2 H2B 110.0 . . ?
C1 C2 H2A 112.5 . . ?
C1 C2 H2B 112.5 . . ?
C1 C2 C3 96.3(15) . . ?
C3 C2 H2A 112.5 . . ?
C3 C2 H2B 112.5 . . ?
N1 C1 C2 94.8(15) . . ?
N1 C1 H1A 112.8 . . ?
N1 C1 H1B 112.8 . . ?
C2 C1 H1A 112.8 . . ?
C2 C1 H1B 112.8 . . ?
H1A C1 H1B 110.2 . . ?
C4 C3 C2 109.9(16) . . ?
C4 C3 H3A 109.7 . . ?
C4 C3 H3B 109.7 . . ?
C2 C3 H3A 109.7 . . ?
C2 C3 H3B 109.7 . . ?
H3A C3 H3B 108.2 . . ?
N1 C6 H6A 108.1 . . ?
N1 C6 H6B 108.1 . . ?
H6A C6 H6B 107.3 . . ?
C7 C6 N1 116.8(10) . . ?
C7 C6 H6A 108.1 . . ?
C7 C6 H6B 108.1 . . ?
C6 C7 H7A 109.0 . . ?
C6 C7 H7B 109.0 . . ?
C6 C7 C8 112.7(12) . . ?
H7A C7 H7B 107.8 . . ?
C8 C7 H7A 109.0 . . ?
C8 C7 H7B 109.0 . . ?
C7 C8 H8A 109.5 . . ?
C7 C8 H8B 109.5 . . ?
C7 C8 H8C 109.5 . . ?
H8A C8 H8B 109.5 . . ?
H8A C8 H8C 109.5 . . ?
H8B C8 H8C 109.5 . . ?

loop_
_geom_bond_atom_site_label_1
_geom_bond_atom_site_label_2
_geom_bond_distance
_geom_bond_site_symmetry_2
_geom_bond_publ_flag
Br1 Zn1 2.4221(11) . ?
Br4A Zn1 2.384(6) . ?
Zn1 Br3A 2.320(5) . ?
Zn1 Br2A 2.481(3) . ?
Zn1 Br2 2.353(3) . ?
Zn1 Br3 2.480(4) . ?
Zn1 Br4 2.413(7) . ?
N2 C13 1.481(10) . ?
N2 C9 1.534(13) . ?
N2 C12 1.391(11) . ?
N2 C14 1.563(11) . ?
N2 C14A 1.566(15) . ?
N2 C9A 1.445(14) . ?
N2 C12A 1.574(16) . ?
N1 C4A 1.491(10) . ?
N1 C6A 1.496(11) . ?
N1 C1A 1.517(10) . ?
N1 C5A 1.501(12) . ?
N1 C5 1.541(12) . ?
N1 C4 1.466(10) . ?
N1 C1 1.482(15) . ?
N1 C6 1.579(12) . ?
C13 H13A 0.9600 . ?
C13 H13B 0.9600 . ?
C13 H13C 0.9600 . ?
C4A H4C 0.9700 . ?
C4A H4D 0.9700 . ?
C4A C3A 1.522(14) . ?
C10 H10A 0.9700 . ?
C10 H10B 0.9700 . ?
C10 C9 1.522(16) . ?
C10 C11 1.546(17) . ?
C9 H9A 0.9700 . ?
C9 H9B 0.9700 . ?
C11 H11A 0.9700 . ?
C11 H11B 0.9700 . ?
C11 C12 1.503(14) . ?
C15 H15A 0.9700 . ?
C15 H15B 0.9700 . ?
C15 C14 1.509(16) . ?
C15 C16 1.518(13) . ?
C6A H6C 0.9700 . ?
C6A H6D 0.9700 . ?
C6A C7A 1.478(19) . ?
C1A H1C 0.9700 . ?
C1A H1D 0.9700 . ?
C1A C2A 1.527(8) . ?
C12 H12A 0.9700 . ?
C12 H12B 0.9700 . ?
C14 H14A 0.9700 . ?
C14 H14B 0.9700 . ?
C16 H16A 0.9600 . ?
C16 H16B 0.9600 . ?
C16 H16C 0.9600 . ?
C14A H14C 0.9700 . ?
C14A H14D 0.9700 . ?
C14A C15A 1.502(19) . ?
C15A H15C 0.9700 . ?
C15A H15D 0.9700 . ?
C15A C16A 1.510(14) . ?
C16A H16D 0.9600 . ?
C16A H16E 0.9600 . ?
C16A H16F 0.9600 . ?
C10A H10C 0.9700 . ?
C10A H10D 0.9700 . ?
C10A C9A 1.508(17) . ?
C10A C11A 1.494(19) . ?
C9A H9C 0.9700 . ?
C9A H9D 0.9700 . ?
C12A H12C 0.9700 . ?
C12A H12D 0.9700 . ?
C12A C11A 1.516(19) . ?
C11A H11C 0.9700 . ?
C11A H11D 0.9700 . ?
C8A H8D 0.9600 . ?
C8A H8E 0.9600 . ?
C8A H8F 0.9600 . ?
C8A C7A 1.49(2) . ?
C7A H7C 0.9700 . ?
C7A H7D 0.9700 . ?
C2A H2C 0.9700 . ?
C2A H2D 0.9700 . ?
C2A C3A 1.516(8) . ?
C3A H3C 0.9700 . ?
C3A H3D 0.9700 . ?
C5A H5D 0.9600 . ?
C5A H5E 0.9600 . ?
C5A H5F 0.9600 . ?
C5 H5A 0.9600 . ?
C5 H5B 0.9600 . ?
C5 H5C 0.9600 . ?
C4 H4A 0.9700 . ?
C4 H4B 0.9700 . ?
C4 C3 1.542(17) . ?
C2 H2A 0.9700 . ?
C2 H2B 0.9700 . ?
C2 C1 1.506(19) . ?
C2 C3 1.719(17) . ?
C1 H1A 0.9700 . ?
C1 H1B 0.9700 . ?
C3 H3A 0.9700 . ?
C3 H3B 0.9700 . ?
C6 H6A 0.9700 . ?
C6 H6B 0.9700 . ?
C6 C7 1.480(14) . ?
C7 H7A 0.9700 . ?
C7 H7B 0.9700 . ?
C7 C8 1.480(15) . ?
C8 H8A 0.9600 . ?
C8 H8B 0.9600 . ?
C8 H8C 0.9600 . ?

loop_
_geom_torsion_atom_site_label_1
_geom_torsion_atom_site_label_2
_geom_torsion_atom_site_label_3
_geom_torsion_atom_site_label_4
_geom_torsion
_geom_torsion_site_symmetry_1
_geom_torsion_site_symmetry_2
_geom_torsion_site_symmetry_3
_geom_torsion_site_symmetry_4
_geom_torsion_publ_flag
N2 C14A C15A C16A -179(3) . . . . ?
N2 C12A C11A C10A 13(3) . . . . ?
N1 C4A C3A C2A -10(4) . . . . ?
N1 C6A C7A C8A 178(2) . . . . ?
N1 C1A C2A C3A -56(3) . . . . ?
N1 C4 C3 C2 26.7(16) . . . . ?
N1 C6 C7 C8 176.1(13) . . . . ?
C13 N2 C9 C10 -78.8(14) . . . . ?
C13 N2 C12 C11 75.3(14) . . . . ?
C13 N2 C14 C15 67.6(16) . . . . ?
C13 N2 C14A C15A -75(2) . . . . ?
C13 N2 C9A C10A -71.5(18) . . . . ?
C13 N2 C12A C11A 96(2) . . . . ?
C4A N1 C6A C7A -76(4) . . . . ?
C4A N1 C1A C2A 53(3) . . . . ?
C10 C11 C12 N2 25(2) . . . . ?
C9 N2 C12 C11 -43.1(16) . . . . ?
C9 N2 C14 C15 179.7(15) . . . . ?
C9 C10 C11 C12 2(2) . . . . ?
C11 C10 C9 N2 -26.0(19) . . . . ?
C6A N1 C4A C3A -138(2) . . . . ?
C6A N1 C1A C2A -167(3) . . . . ?
C1A N1 C4A C3A -23(3) . . . . ?
C1A N1 C6A C7A 174(3) . . . . ?
C1A C2A C3A C4A 36(3) . . . . ?
C12 N2 C9 C10 45.2(16) . . . . ?
C12 N2 C14 C15 -62.4(17) . . . . ?
C14 N2 C9 C10 170.1(13) . . . . ?
C14 N2 C12 C11 -159.7(12) . . . . ?
C16 C15 C14 N2 174.5(17) . . . . ?
C14A N2 C9A C10A 146.4(15) . . . . ?
C14A N2 C12A C11A -150(2) . . . . ?
C9A N2 C14A C15A 73(2) . . . . ?
C9A N2 C12A C11A -37(2) . . . . ?
C9A C10A C11A C12A 15(4) . . . . ?
C12A N2 C14A C15A 176(2) . . . . ?
C12A N2 C9A C10A 47.4(19) . . . . ?
C11A C10A C9A N2 -40(3) . . . . ?
C5A N1 C4A C3A 79(3) . . . . ?
C5A N1 C6A C7A 62(3) . . . . ?
C5A N1 C1A C2A -44(3) . . . . ?
C5 N1 C4 C3 67.3(14) . . . . ?
C5 N1 C1 C2 -53(2) . . . . ?
C5 N1 C6 C7 174.8(15) . . . . ?
C4 N1 C1 C2 69.0(17) . . . . ?
C4 N1 C6 C7 62.1(14) . . . . ?
C1 N1 C4 C3 -58.9(16) . . . . ?
C1 N1 C6 C7 -61.7(18) . . . . ?
C1 C2 C3 C4 7(2) . . . . ?
C3 C2 C1 N1 -36.8(18) . . . . ?
C6 N1 C4 C3 175.1(11) . . . . ?
C6 N1 C1 C2 -167.5(12) . . . . ?
